data_2230038
loop_
_publ_author_name
'Zhu, Ai-Xin'
'Chen, Xiu-Li'
'Li, Zhen'
'Du, Yuan-Chao'
'Wang, Hong-Can'

_publ_section_title
;
 1,4-Bis(5-methyl-1<i>H</i>-1,2,4-triazol-3-yl)benzene tetrahydrate
;
_journal_coeditor_code IM2280
_journal_issue 5
_journal_name_full 'Acta Crystallographica Section E'
_journal_page_first o1255
_journal_paper_doi 10.1107/S1600536811015133
_journal_volume 67
_journal_year 2011
_chemical_formula_iupac 'C12 H12 N6, 4H2 O'
_chemical_formula_moiety 'C12 H12 N6, 4(H2 O)'
_chemical_formula_sum 'C12 H20 N6 O4'
_chemical_formula_weight 312.34
_chemical_name_common
;
1,4-Bis(5-methyl-1<i>H</i>-1,2,4-triazol-3-yl)benzene tetrahydrate
;
_chemical_name_systematic
;
5-methyl-3-[4-(5-methyl-1<i>H</i>-1,2,4-triazol-3-yl)phenyl]-1<i>H</i>-
1,2,4-triazole tetrahydrate
;
_space_group_IT_number 15
_symmetry_cell_setting monoclinic
_symmetry_space_group_name_Hall '-C 2yc'
_symmetry_space_group_name_H-M 'C 1 2/c 1'
_atom_sites_solution_hydrogens geom
_atom_sites_solution_primary direct
_atom_sites_solution_secondary difmap
_audit_creation_method SHELXL-97
_cell_angle_alpha 90.00
_cell_angle_beta 100.893(3)
_cell_angle_gamma 90.00
_cell_formula_units_Z 4
_cell_length_a 12.7343(19)
_cell_length_b 13.937(2)
_cell_length_c 9.0648(14)
_cell_measurement_temperature 293(2)
_cell_volume 1579.8(4)
_computing_cell_refinement 'SMART [SAINT?] (Bruker, 2004)'
_computing_data_collection 'SMART (Bruker, 2004)'
_computing_data_reduction 'SMART [SAINT?] (Bruker, 2004)'
_computing_molecular_graphics 'DIAMOND (Brandenburg, 1999)'
_computing_publication_material 'SHELXTL (Sheldrick, 2008)'
_computing_structure_refinement 'SHELXL97 (Sheldrick, 2008)'
_computing_structure_solution 'SHELXS97 (Sheldrick, 2008)'
_diffrn_ambient_temperature 293(2)
_diffrn_measured_fraction_theta_full 0.989
_diffrn_measured_fraction_theta_max 0.989
_diffrn_measurement_device_type 'Bruker APEX CCD'
_diffrn_measurement_method \w
_diffrn_radiation_monochromator graphite
_diffrn_radiation_source 'fine-focus sealed tube'
_diffrn_radiation_type MoK\a
_diffrn_radiation_wavelength 0.71073
_diffrn_reflns_av_R_equivalents 0.0209
_diffrn_reflns_av_sigmaI/netI 0.0213
_diffrn_reflns_limit_h_max 15
_diffrn_reflns_limit_h_min -15
_diffrn_reflns_limit_k_max 17
_diffrn_reflns_limit_k_min -15
_diffrn_reflns_limit_l_max 11
_diffrn_reflns_limit_l_min -11
_diffrn_reflns_number 4670
_diffrn_reflns_theta_full 25.99
_diffrn_reflns_theta_max 25.99
_diffrn_reflns_theta_min 2.19
_diffrn_standards_decay_% 0
_exptl_absorpt_coefficient_mu 0.101
_exptl_absorpt_correction_T_max 0.9920
_exptl_absorpt_correction_T_min 0.9656
_exptl_absorpt_correction_type multi-scan
_exptl_absorpt_process_details '(SADABS; Sheldrick, 1996)'
_exptl_crystal_colour yellow
_exptl_crystal_density_diffrn 1.313
_exptl_crystal_density_method 'not measured'
_exptl_crystal_description plate
_exptl_crystal_F_000 664
_exptl_crystal_size_max 0.35
_exptl_crystal_size_mid 0.28
_exptl_crystal_size_min 0.08
_refine_diff_density_max 0.270
_refine_diff_density_min -0.248
_refine_ls_extinction_method none
_refine_ls_goodness_of_fit_ref 1.039
_refine_ls_hydrogen_treatment constr
_refine_ls_matrix_type full
_refine_ls_number_parameters 102
_refine_ls_number_reflns 1542
_refine_ls_number_restraints 0
_refine_ls_restrained_S_all 1.039
_refine_ls_R_factor_all 0.0615
_refine_ls_R_factor_gt 0.0518
_refine_ls_shift/su_max 0.000
_refine_ls_shift/su_mean 0.000
_refine_ls_structure_factor_coef Fsqd
_refine_ls_weighting_details 'calc w=1/[\s^2^(Fo^2^)+(0.0816P)^2^+0.7602P] where P=(Fo^2^+2Fc^2^)/3'
_refine_ls_weighting_scheme calc
_refine_ls_wR_factor_gt 0.1395
_refine_ls_wR_factor_ref 0.1477
_reflns_number_gt 1286
_reflns_number_total 1542
_reflns_threshold_expression I>2\s(I)
_cod_data_source_file im2280.cif
_cod_data_source_block I
_cod_original_sg_symbol_H-M 'C 2/c'
_cod_database_code 2230038
_cod_database_fobs_code 2230038

loop_
_symmetry_equiv_pos_as_xyz
'x, y, z'
'-x, y, -z+1/2'
'x+1/2, y+1/2, z'
'-x+1/2, y+1/2, -z+1/2'
'-x, -y, -z'
'x, -y, z-1/2'
'-x+1/2, -y+1/2, -z'
'x+1/2, -y+1/2, z-1/2'

loop_
_atom_site_type_symbol
_atom_site_label
_atom_site_fract_x
_atom_site_fract_y
_atom_site_fract_z
_atom_site_U_iso_or_equiv
_atom_site_adp_type
_atom_site_calc_flag
_atom_site_refinement_flags
_atom_site_occupancy
_atom_site_symmetry_multiplicity
_atom_site_disorder_assembly
_atom_site_disorder_group
N N1 0.66106(13) 0.34969(11) -0.19565(17) 0.0531(5) Uani d . 1 1 . .
H H1D 0.6874 0.3847 -0.2578 0.064 Uiso calc R 1 1 . .
N N2 0.62354(14) 0.38395(11) -0.07499(17) 0.0522(5) Uani d . 1 1 . .
N N3 0.60877(12) 0.22386(10) -0.09140(16) 0.0454(4) Uani d . 1 1 . .
C C1 0.68428(18) 0.19667(15) -0.3248(2) 0.0590(6) Uani d . 1 1 . .
H H1A 0.7292 0.1449 -0.2805 0.088 Uiso calc R 1 1 . .
H H1B 0.7230 0.2361 -0.3830 0.088 Uiso calc R 1 1 . .
H H1C 0.6218 0.1711 -0.3887 0.088 Uiso calc R 1 1 . .
C C2 0.65166(14) 0.25529(13) -0.20444(18) 0.0448(4) Uani d . 1 1 . .
C C3 0.59264(14) 0.30486(12) -0.01538(19) 0.0425(4) Uani d . 1 1 . .
C C4 0.54472(14) 0.30544(12) 0.12072(19) 0.0421(4) Uani d . 1 1 . .
C C5 0.52248(17) 0.22014(13) 0.1863(2) 0.0510(5) Uani d . 1 1 . .
H H5A 0.5379 0.1622 0.1443 0.061 Uiso calc R 1 1 . .
C C6 0.52170(16) 0.39108(13) 0.1860(2) 0.0510(5) Uani d . 1 1 . .
H H6A 0.5358 0.4491 0.1429 0.061 Uiso calc R 1 1 . .
O O1W 0.73472(14) 0.45314(11) -0.41166(19) 0.0757(5) Uani d . 1 1 . .
H H1WA 0.6969 0.4969 -0.4609 0.091 Uiso d R 1 1 . .
H H1WB 0.8001 0.4691 -0.4017 0.091 Uiso d R 1 1 . .
O O2W 0.44076(12) -0.02791(9) 0.10493(16) 0.0602(4) Uani d . 1 1 . .
H H2WA 0.4240 -0.0868 0.0928 0.072 Uiso d R 1 1 . .
H H2WB 0.4790 -0.0006 0.0500 0.072 Uiso d PR 0.52(3) 1 A 1
H H2WC 0.4784 -0.0277 0.1930 0.072 Uiso d PR 0.48(3) 1 A 2

loop_
_atom_site_aniso_label
_atom_site_aniso_U_11
_atom_site_aniso_U_22
_atom_site_aniso_U_33
_atom_site_aniso_U_12
_atom_site_aniso_U_13
_atom_site_aniso_U_23
N1 0.0657(11) 0.0516(10) 0.0484(8) -0.0032(8) 0.0274(8) 0.0074(7)
N2 0.0662(11) 0.0437(9) 0.0523(9) -0.0025(7) 0.0257(8) 0.0035(7)
N3 0.0540(9) 0.0428(8) 0.0425(8) -0.0035(7) 0.0166(7) -0.0015(6)
C1 0.0649(13) 0.0672(13) 0.0495(10) -0.0045(10) 0.0232(9) -0.0060(9)
C2 0.0467(10) 0.0488(10) 0.0401(9) -0.0022(8) 0.0115(7) 0.0016(7)
C3 0.0452(10) 0.0437(9) 0.0397(9) -0.0003(7) 0.0108(7) 0.0012(7)
C4 0.0448(10) 0.0431(10) 0.0396(9) -0.0001(7) 0.0109(7) 0.0010(7)
C5 0.0774(14) 0.0368(9) 0.0429(9) 0.0004(9) 0.0218(9) -0.0027(7)
C6 0.0603(12) 0.0380(10) 0.0604(11) -0.0004(8) 0.0260(9) 0.0049(8)
O1W 0.0804(11) 0.0679(10) 0.0871(11) 0.0058(8) 0.0373(9) 0.0277(8)
O2W 0.0809(11) 0.0447(7) 0.0611(9) -0.0064(7) 0.0289(8) -0.0014(6)

loop_
_atom_type_symbol
_atom_type_description
_atom_type_scat_dispersion_real
_atom_type_scat_dispersion_imag
_atom_type_scat_source
C C 0.0033 0.0016 'International Tables Vol C Tables 4.2.6.8 and 6.1.1.4'
H H 0.0000 0.0000 'International Tables Vol C Tables 4.2.6.8 and 6.1.1.4'
N N 0.0061 0.0033 'International Tables Vol C Tables 4.2.6.8 and 6.1.1.4'
O O 0.0106 0.0060 'International Tables Vol C Tables 4.2.6.8 and 6.1.1.4'

loop_
_geom_angle_atom_site_label_1
_geom_angle_atom_site_label_2
_geom_angle_atom_site_label_3
_geom_angle_site_symmetry_1
_geom_angle_site_symmetry_3
_geom_angle
_geom_angle_publ_flag
C2 N1 N2 . . 110.87(14) ?
C2 N1 H1D . . 124.6 ?
N2 N1 H1D . . 124.6 ?
C3 N2 N1 . . 102.31(15) ?
C2 N3 C3 . . 104.00(15) ?
C2 C1 H1A . . 109.5 ?
C2 C1 H1B . . 109.5 ?
H1A C1 H1B . . 109.5 ?
C2 C1 H1C . . 109.5 ?
H1A C1 H1C . . 109.5 ?
H1B C1 H1C . . 109.5 ?
N1 C2 N3 . . 109.18(15) ?
N1 C2 C1 . . 123.88(16) ?
N3 C2 C1 . . 126.93(17) ?
N2 C3 N3 . . 113.64(16) ?
N2 C3 C4 . . 122.67(15) ?
N3 C3 C4 . . 123.69(15) ?
C5 C4 C6 . . 118.63(17) ?
C5 C4 C3 . . 120.35(15) ?
C6 C4 C3 . . 121.01(15) ?
C4 C5 C5 . 2_655 120.67(10) ?
C4 C5 H5A . . 119.7 ?
C5 C5 H5A 2_655 . 119.7 ?
C6 C6 C4 2_655 . 120.69(10) ?
C6 C6 H6A 2_655 . 119.7 ?
C4 C6 H6A . . 119.7 ?
H1WA O1W H1WB . . 108.3 ?
H2WA O2W H2WB . . 121.0 ?
H2WA O2W H2WC . . 102.0 ?
H2WB O2W H2WC . . 105.4 ?

loop_
_geom_bond_atom_site_label_1
_geom_bond_atom_site_label_2
_geom_bond_site_symmetry_2
_geom_bond_distance
_geom_bond_publ_flag
N1 C2 . 1.322(3) ?
N1 N2 . 1.360(2) ?
N1 H1D . 0.8600 ?
N2 C3 . 1.320(2) ?
N3 C2 . 1.324(2) ?
N3 C3 . 1.358(2) ?
C1 C2 . 1.484(3) ?
C1 H1A . 0.9600 ?
C1 H1B . 0.9600 ?
C1 H1C . 0.9600 ?
C3 C4 . 1.476(2) ?
C4 C5 . 1.382(2) ?
C4 C6 . 1.388(2) ?
C5 C5 2_655 1.383(4) ?
C5 H5A . 0.9300 ?
C6 C6 2_655 1.376(4) ?
C6 H6A . 0.9300 ?
O1W H1WA . 0.8500 ?
O1W H1WB . 0.8500 ?
O2W H2WA . 0.8500 ?
O2W H2WB . 0.8501 ?
O2W H2WC . 0.8499 ?

loop_
_geom_hbond_atom_site_label_D
_geom_hbond_atom_site_label_H
_geom_hbond_atom_site_label_A
_geom_hbond_site_symmetry_A
_geom_hbond_distance_DH
_geom_hbond_distance_HA
_geom_hbond_distance_DA
_geom_hbond_angle_DHA
_geom_hbond_publ_flag
N1 H1D O1W . 0.86 1.88 2.736(2) 173.3 y
O1W H1WA N2 6_565 0.85 2.08 2.926(2) 171.9 y
O1W H1WB O2W 8 0.85 1.96 2.801(2) 169.6 y
O2W H2WA N3 5_655 0.85 1.95 2.800(2) 173.0 y
O2W H2WB O2W 5_655 0.85 1.93 2.754(3) 163.9 y
O2W H2WC O2W 2_655 0.85 1.92 2.774(3) 178.1 y
